data_1539106
loop_
_publ_author_name
'Sillen, L.G.'
'Lundborg, K.'

_publ_section_title
;
 La2 Mo O6, ein Lanthanoxymolybdat mit Schichtenstruktur
;
_journal_name_full 'Zeitschrift fuer Anorganische und Allgemeine Chemie'
_journal_page_first 2
_journal_page_last 8
_journal_volume 252
_journal_year 1943
_chemical_formula_sum 'La2 Mo O6'
_space_group_IT_number 121
_symmetry_space_group_name_Hall 'I -4 2'
_symmetry_space_group_name_H-M 'I -4 2 m'
_cell_angle_alpha 90
_cell_angle_beta 90
_cell_angle_gamma 90
_cell_formula_units_Z 2
_cell_length_a 4.089
_cell_length_b 4.089
_cell_length_c 15.99
_cell_volume 267.352
_citation_journal_id_ASTM ZAACAB
_cod_data_source_file Sillen_ZAACAB_1943_846.cif
_cod_data_source_block La2Mo1O6
_cod_original_cell_volume 267.3516
_cod_original_formula_sum 'La2 Mo1 O6'
_cod_database_code 1539106

loop_
_symmetry_equiv_pos_as_xyz
x,y,z
y,-x,-z
-x,-y,z
-y,x,-z
x,-y,-z
-y,-x,z
-x,y,-z
y,x,z
x+1/2,y+1/2,z+1/2
y+1/2,-x+1/2,-z+1/2
-x+1/2,-y+1/2,z+1/2
-y+1/2,x+1/2,-z+1/2
x+1/2,-y+1/2,-z+1/2
-y+1/2,-x+1/2,z+1/2
-x+1/2,y+1/2,-z+1/2
y+1/2,x+1/2,z+1/2

loop_
_atom_site_label
_atom_site_type_symbol
_atom_site_fract_x
_atom_site_fract_y
_atom_site_fract_z
_atom_site_occupancy
_atom_site_U_iso_or_equiv
O2 O-2 0.25 0.25 0.06 1 0.0
O1 O-2 0 0.5 0.25 1 0.0
La1 La+3 0 0 0.174 1 0.0
Mo1 Mo+6 0 0 0.5 1 0.0
